data_7052459
loop_
_publ_author_name
'Wong, Keith Man-Chung'
'Li, Wei-Ping'
'Cheung, Kung-Kai'
'Yam, Vivian Wing-Wah'

_publ_section_title
;
 Synthesis, photophysics, electrochemistry and metal ion-binding
 studies of rhenium(i) complexes with crown ether pendants: selective
 and specific binding properties for various metal ions
;
_journal_issue 1
_journal_name_full 'New Journal of Chemistry'
_journal_page_first 165
_journal_paper_doi 10.1039/b415951a
_journal_volume 29
_journal_year 2005
_chemical_formula_moiety 'C23 H24 Cl N2 O7 Re Se '
_chemical_formula_sum 'C23 H24 Cl N2 O7 Re Se'
_chemical_formula_weight 741.07
_space_group_IT_number 2
_symmetry_cell_setting triclinic
_symmetry_Int_Tables_number 2
_symmetry_space_group_name_Hall '-P 1'
_symmetry_space_group_name_H-M 'P -1'
_audit_creation_date 'Thu Nov  5 09:47:29 2004'
_audit_creation_method 'from TEXRAY.INF file'
_cell_angle_alpha 67.57(3)
_cell_angle_beta 89.21(3)
_cell_angle_gamma 72.56(3)
_cell_formula_units_Z 2
_cell_length_a 8.669(4)
_cell_length_b 12.752(4)
_cell_length_c 13.644(4)
_cell_measurement_reflns_used 25
_cell_measurement_temperature 301.2
_cell_measurement_theta_max 37.4
_cell_measurement_theta_min 32.2
_cell_volume 1321.4(9)
_computing_cell_refinement 'MSC/AFC Diffractometer Control'
_computing_data_collection 'MSC/AFC Diffractometer Control'
_computing_data_reduction teXsan
_computing_publication_material teXsan
_computing_structure_refinement teXsan
_computing_structure_solution 'DIRDIF92 (PATTY)'
_diffrn_ambient_temperature 301.2
_diffrn_measurement_device AFC7R
_diffrn_measurement_method 'omega scans with profile analysis'
_diffrn_orient_matrix_UB_11 -0.00245
_diffrn_orient_matrix_UB_12 0.07697
_diffrn_orient_matrix_UB_13 0.00440
_diffrn_orient_matrix_UB_21 0.02502
_diffrn_orient_matrix_UB_22 -0.04161
_diffrn_orient_matrix_UB_23 0.07936
_diffrn_orient_matrix_UB_31 -0.11908
_diffrn_orient_matrix_UB_32 0.01881
_diffrn_orient_matrix_UB_33 0.00728
_diffrn_radiation_monochromator graphite
_diffrn_radiation_source 'X-ray tube'
_diffrn_radiation_type MoKalpha
_diffrn_radiation_wavelength 0.7107
_diffrn_reflns_av_R_equivalents 1.48
_diffrn_reflns_limit_h_max 9
_diffrn_reflns_limit_h_min -8
_diffrn_reflns_limit_k_max 13
_diffrn_reflns_limit_k_min 0
_diffrn_reflns_limit_l_max 14
_diffrn_reflns_limit_l_min -13
_diffrn_reflns_number 3651
_diffrn_reflns_theta_max 22.52
_diffrn_standards_decay_% 0.65
_diffrn_standards_interval_count 300
_diffrn_standards_number 3
_exptl_absorpt_coefficient_mu 6.122
_exptl_absorpt_correction_T_max 1.000
_exptl_absorpt_correction_T_min 0.649
_exptl_absorpt_correction_type empirical
_exptl_absorpt_process_details psi-scan
_exptl_crystal_colour orange
_exptl_crystal_density_diffrn 1.862
_exptl_crystal_description prism
_exptl_crystal_F_000 716.00
_exptl_crystal_size_max 0.000
_exptl_crystal_size_mid 0.000
_exptl_crystal_size_min 0.000
_refine_diff_density_max 1.16
_refine_diff_density_min -0.58
_refine_ls_extinction_method none
_refine_ls_goodness_of_fit_obs 1.496
_refine_ls_hydrogen_treatment noref
_refine_ls_matrix_type full
_refine_ls_number_parameters 314
_refine_ls_number_reflns 3037
_refine_ls_number_restraints 0
_refine_ls_R_factor_obs 0.0264
_refine_ls_shift/esd_max 0.0114
_refine_ls_structure_factor_coef F
_refine_ls_weighting_scheme sigma
_refine_ls_wR_factor_obs 0.0319
_reflns_number_observed 3037
_reflns_number_total 3464
_reflns_observed_criterion 3.00
_cod_data_source_file b415951a.txt
_cod_data_source_block kkc364_Yam-RESE_Re1Se1ClO7
_cod_depositor_comments
;
The following automatic conversions were performed:

'_atom_site_thermal_displace_type' tag value 'Uij' was replaced with
'Uani' value 57 times.

Automatic conversion script
Id: cif_fix_values 1646 2011-03-28 12:23:43Z adriana 
;
_cod_original_sg_symbol_H-M 'P -1       '
_cod_original_formula_sum 'C23 H24 Cl N2 O7 Re Se '
_cod_database_code 7052459

loop_
_symmetry_equiv_pos_as_xyz
'   +x,   +y,   +z'
'   -x,   -y,   -z'

loop_
_atom_site_aniso_label
_atom_site_aniso_U_11
_atom_site_aniso_U_22
_atom_site_aniso_U_33
_atom_site_aniso_U_12
_atom_site_aniso_U_13
_atom_site_aniso_U_23
Re(1) 0.0479(2) 0.0379(2) 0.0543(2) -0.0098(1) -0.0015(1) -0.0184(1)
Se(1) 0.1271(9) 0.0712(6) 0.1278(10) -0.0155(6) -0.0486(7) -0.0054(6)
Cl(1) 0.068(1) 0.0513(10) 0.067(1) -0.0172(8) 0.0090(9) -0.0290(9)
O(1) 0.057(3) 0.060(3) 0.149(6) -0.024(3) 0.010(3) -0.040(3)
O(2) 0.088(4) 0.086(4) 0.170(7) -0.030(3) 0.041(4) -0.081(5)
O(3) 0.120(5) 0.082(4) 0.068(4) -0.033(4) -0.024(4) 0.005(3)
O(4) 0.061(3) 0.049(3) 0.054(3) -0.013(2) -0.010(2) -0.019(2)
O(5) 0.063(3) 0.063(3) 0.066(3) 0.009(3) -0.005(3) -0.009(3)
O(6) 0.083(4) 0.074(3) 0.066(3) -0.014(3) 0.005(3) -0.028(3)
O(7) 0.075(3) 0.059(3) 0.069(3) -0.020(3) -0.027(3) -0.021(3)
N(1) 0.037(3) 0.046(3) 0.052(3) -0.005(2) 0.000(3) -0.023(3)
N(2) 0.055(3) 0.046(3) 0.045(3) -0.010(3) 0.002(3) -0.024(3)
C(1) 0.058(5) 0.037(4) 0.087(6) -0.003(3) -0.005(4) -0.027(4)
C(2) 0.050(4) 0.050(4) 0.097(6) -0.014(3) 0.006(4) -0.037(4)
C(3) 0.073(5) 0.049(4) 0.075(6) -0.026(4) 0.004(4) -0.019(4)
C(4) 0.049(4) 0.052(4) 0.055(4) -0.007(3) -0.002(3) -0.022(3)
C(5) 0.044(4) 0.068(5) 0.071(5) -0.014(4) 0.001(4) -0.036(4)
C(6) 0.058(5) 0.082(5) 0.076(6) -0.038(4) 0.022(4) -0.039(5)
C(7) 0.066(5) 0.073(5) 0.057(5) -0.027(4) 0.009(4) -0.015(4)
C(8) 0.050(4) 0.062(4) 0.046(4) -0.011(3) 0.005(3) -0.025(4)
C(9) 0.060(4) 0.057(4) 0.044(4) -0.021(4) 0.002(3) -0.013(3)
C(10) 0.046(4) 0.054(4) 0.048(4) -0.010(3) 0.001(3) -0.023(3)
C(11) 0.048(4) 0.041(4) 0.046(4) -0.012(3) 0.001(3) -0.016(3)
C(12) 0.051(4) 0.042(4) 0.040(4) -0.008(3) 0.000(3) -0.013(3)
C(13) 0.059(4) 0.051(4) 0.076(5) -0.009(3) 0.000(4) -0.030(4)
C(14) 0.076(5) 0.049(4) 0.062(5) -0.011(4) 0.000(4) -0.020(4)
C(15) 0.064(5) 0.083(6) 0.087(6) 0.016(5) -0.009(5) -0.026(5)
C(16) 0.084(6) 0.081(6) 0.070(6) 0.005(5) 0.006(5) -0.005(5)
C(19) 0.069(5) 0.074(5) 0.072(5) -0.021(4) -0.007(4) -0.036(4)
C(20) 0.076(5) 0.061(4) 0.080(5) -0.023(4) -0.009(4) -0.037(4)
C(21) 0.068(5) 0.046(4) 0.053(4) -0.014(3) -0.010(4) -0.021(3)
C(22) 0.081(5) 0.054(4) 0.073(5) -0.017(4) -0.019(4) -0.029(4)
C(23) 0.081(5) 0.045(4) 0.075(5) -0.010(4) -0.021(4) -0.029(4)

loop_
_atom_site_label
_atom_site_fract_x
_atom_site_fract_y
_atom_site_fract_z
_atom_site_U_iso_or_equiv
_atom_site_thermal_displace_type
_atom_site_calc_flag
_atom_site_calc_attached_atom
Re(1) 0.18841(3) 0.16319(2) 0.08393(2) 0.04746(9) Uani ? ?
Se(1) -0.9477(1) 0.79850(9) -0.49386(10) 0.1226(4) Uani ? ?
Cl(1) 0.0344(2) 0.3358(1) 0.1253(1) 0.0606(5) Uani ? ?
O(1) -0.0904(6) 0.0568(4) 0.1319(5) 0.088(2) Uani ? ?
O(2) 0.3629(7) -0.0487(5) 0.0280(6) 0.105(3) Uani ? ?
O(3) 0.3325(8) 0.0055(5) 0.3167(5) 0.100(2) Uani ? ?
O(4) -0.3767(5) 0.5698(4) -0.3255(3) 0.056(1) Uani ? ?
O(5) -0.6294(6) 0.7740(4) -0.3399(4) 0.076(2) Uani ? ?
O(6) -0.7865(6) 0.4307(4) -0.3690(4) 0.077(2) Uani ? ?
O(7) -0.4465(6) 0.3950(4) -0.3423(4) 0.069(2) Uani ? ?
N(1) 0.3741(6) 0.2508(4) 0.0443(4) 0.046(2) Uani ? ?
N(2) 0.1131(6) 0.2956(4) -0.0821(4) 0.048(2) Uani ? ?
C(1) 0.0133(9) 0.0986(6) 0.1116(6) 0.063(2) Uani ? ?
C(2) 0.3028(8) 0.0323(6) 0.0442(6) 0.063(2) Uani ? ?
C(3) 0.2767(9) 0.0656(6) 0.2299(7) 0.065(2) Uani ? ?
C(4) 0.5088(8) 0.2282(6) 0.1064(5) 0.054(2) Uani ? ?
C(5) 0.6162(8) 0.2918(6) 0.0763(6) 0.059(2) Uani ? ?
C(6) 0.5872(8) 0.3822(7) -0.0220(6) 0.066(3) Uani ? ?
C(7) 0.4496(9) 0.4088(6) -0.0895(6) 0.067(2) Uani ? ?
C(8) 0.3467(8) 0.3417(6) -0.0533(5) 0.053(2) Uani ? ?
C(9) 0.2004(8) 0.3623(6) -0.1176(5) 0.055(2) Uani ? ?
C(10) -0.0330(7) 0.3188(6) -0.1471(5) 0.050(2) Uani ? ?
C(11) -0.1310(7) 0.4374(5) -0.2046(5) 0.046(2) Uani ? ?
C(12) -0.2667(7) 0.4577(5) -0.2678(5) 0.047(2) Uani ? ?
C(13) -0.3464(8) 0.6697(6) -0.3157(6) 0.063(2) Uani ? ?
C(14) -0.4814(9) 0.7799(6) -0.3828(6) 0.065(2) Uani ? ?
C(15) -0.7590(10) 0.8844(7) -0.3862(7) 0.090(3) Uani ? ?
C(16) -0.915(1) 0.8580(7) -0.3849(7) 0.094(3) Uani ? ?
C(17) -0.813(2) 0.626(2) -0.401(1) 0.100(5) Uani ? ?
C(17') -0.937(5) 0.622(3) -0.417(3) 0.16(1) Uani ? ?
C(18') -0.773(3) 0.570(2) -0.440(2) 0.080(6) Uani ? ?
C(18) -0.877(2) 0.546(1) -0.434(1) 0.070(3) Uani ? ?
C(19) -0.6666(9) 0.3617(7) -0.4102(6) 0.070(3) Uani ? ?
C(20) -0.5072(9) 0.3019(6) -0.3393(6) 0.069(3) Uani ? ?
C(21) -0.3064(8) 0.3631(5) -0.2776(5) 0.056(2) Uani ? ?
C(22) -0.2060(9) 0.2476(6) -0.2203(6) 0.069(2) Uani ? ?
C(23) -0.0714(9) 0.2257(6) -0.1541(6) 0.067(2) Uani ? ?
H(1) 0.5304 0.1651 0.1756 0.0611 Uani ? ?
H(2) 0.7112 0.2731 0.1226 0.0701 Uani ? ?
H(3) 0.6621 0.4264 -0.0456 0.0768 Uani ? ?
H(4) 0.4258 0.4707 -0.1596 0.0812 Uani ? ?
H(5) 0.1718 0.4261 -0.1859 0.0669 Uani ? ?
H(6) -0.1048 0.5027 -0.2000 0.0547 Uani ? ?
H(7) -0.3422 0.6601 -0.2436 0.0773 Uani ? ?
H(8) -0.2453 0.6764 -0.3418 0.0773 Uani ? ?
H(9) -0.4915 0.7849 -0.4534 0.0765 Uani ? ?
H(10) -0.4625 0.8487 -0.3821 0.0765 Uani ? ?
H(11) -0.7625 0.9315 -0.3472 0.1074 Uani ? ?
H(12) -0.7435 0.9260 -0.4585 0.1074 Uani ? ?
H(13) -1.0051 0.9286 -0.3972 0.1205 Uani ? ?
H(14) -0.9193 0.7984 -0.3169 0.1205 Uani ? ?
H(19) -0.7048 0.3018 -0.4165 0.0827 Uani ? ?
H(20) -0.6505 0.4126 -0.4782 0.0827 Uani ? ?
H(21) -0.4339 0.2495 -0.3647 0.0787 Uani ? ?
H(22) -0.5247 0.2588 -0.2680 0.0787 Uani ? ?
H(23) -0.2313 0.1822 -0.2259 0.0862 Uani ? ?
H(24) -0.0083 0.1457 -0.1127 0.0771 Uani ? ?

loop_
_atom_type_symbol
_atom_type_oxidation_number
_atom_type_number_in_cell
_atom_type_scat_dispersion_real
_atom_type_scat_dispersion_imag
_atom_type_scat_source
Re 0 2 -1.018 7.231 'International Tables'
Se 0 2 -0.093 2.226 'International Tables'
Cl 0 2 0.148 0.159 'International Tables'
O 0 14 0.011 0.006 'International Tables'
C 0 46 0.003 0.002 'International Tables'
H 0 48 0.000 0.000 'International Tables'
N 0 4 0.006 0.003 'International Tables'

loop_
_geom_angle_atom_site_label_1
_geom_angle_atom_site_label_2
_geom_angle_atom_site_label_3
_geom_angle
_geom_angle_site_symmetry_1
_geom_angle_site_symmetry_2
_geom_angle_site_symmetry_3
_geom_angle_publ_flag
Cl(1) Re(1) N(1) 85.4(1) ? ? ? yes
Cl(1) Re(1) N(2) 82.6(1) ? ? ? yes
Cl(1) Re(1) C(1) 91.5(2) ? ? ? yes
Cl(1) Re(1) C(2) 177.1(2) ? ? ? yes
Cl(1) Re(1) C(3) 93.2(2) ? ? ? yes
N(1) Re(1) N(2) 74.3(2) ? ? ? yes
N(1) Re(1) C(1) 175.3(2) ? ? ? yes
N(1) Re(1) C(2) 95.0(2) ? ? ? yes
N(1) Re(1) C(3) 96.0(2) ? ? ? yes
N(2) Re(1) C(1) 101.8(3) ? ? ? yes
N(2) Re(1) C(2) 94.7(3) ? ? ? yes
N(2) Re(1) C(3) 169.7(2) ? ? ? yes
C(1) Re(1) C(2) 87.9(3) ? ? ? yes
C(1) Re(1) C(3) 87.8(3) ? ? ? yes
C(2) Re(1) C(3) 89.6(3) ? ? ? yes
C(16) Se(1) C(17) 98.3(6) ? ? ? yes
C(12) O(4) C(13) 117.1(5) ? ? ? yes
C(14) O(5) C(15) 113.0(6) ? ? ? yes
C(18) O(6) C(19) 116.3(8) ? ? ? yes
C(20) O(7) C(21) 117.6(5) ? ? ? yes
Re(1) N(1) C(4) 127.6(4) ? ? ? yes
Re(1) N(1) C(8) 115.7(4) ? ? ? yes
C(4) N(1) C(8) 116.7(5) ? ? ? yes
Re(1) N(2) C(9) 115.3(4) ? ? ? yes
Re(1) N(2) C(10) 125.8(4) ? ? ? yes
C(9) N(2) C(10) 118.6(5) ? ? ? yes
Re(1) C(1) O(1) 177.5(7) ? ? ? yes
Re(1) C(2) O(2) 174.5(7) ? ? ? yes
Re(1) C(3) O(3) 178.6(7) ? ? ? yes
N(1) C(4) C(5) 123.4(6) ? ? ? yes
C(4) C(5) C(6) 119.0(6) ? ? ? yes
C(5) C(6) C(7) 119.6(6) ? ? ? yes
C(6) C(7) C(8) 118.0(7) ? ? ? yes
N(1) C(8) C(7) 123.2(6) ? ? ? yes
N(1) C(8) C(9) 114.5(6) ? ? ? yes
C(7) C(8) C(9) 122.3(6) ? ? ? yes
N(2) C(9) C(8) 119.9(6) ? ? ? yes
N(2) C(10) C(11) 119.6(5) ? ? ? yes
N(2) C(10) C(23) 119.7(6) ? ? ? yes
C(11) C(10) C(23) 120.7(6) ? ? ? yes
C(10) C(11) C(12) 118.6(5) ? ? ? yes
O(4) C(12) C(11) 124.4(5) ? ? ? yes
O(4) C(12) C(21) 114.2(5) ? ? ? yes
C(11) C(12) C(21) 121.4(5) ? ? ? yes
O(4) C(13) C(14) 107.7(5) ? ? ? yes
O(5) C(14) C(13) 109.2(6) ? ? ? yes
O(5) C(15) C(16) 108.4(7) ? ? ? yes
Se(1) C(16) C(15) 114.0(6) ? ? ? yes
Se(1) C(17) C(18) 126(1) ? ? ? yes
O(6) C(18) C(17) 125(1) ? ? ? yes
O(6) C(19) C(20) 112.1(6) ? ? ? yes
O(7) C(20) C(19) 106.5(6) ? ? ? yes
O(7) C(21) C(12) 115.9(5) ? ? ? yes
O(7) C(21) C(22) 125.6(6) ? ? ? yes
C(12) C(21) C(22) 118.5(6) ? ? ? yes
C(21) C(22) C(23) 120.7(6) ? ? ? yes
C(10) C(23) C(22) 120.1(6) ? ? ? yes

loop_
_geom_bond_atom_site_label_1
_geom_bond_atom_site_label_2
_geom_bond_distance
_geom_bond_site_symmetry_1
_geom_bond_site_symmetry_2
_geom_bond_publ_flag
Re(1) Cl(1) 2.472(2) ? ? yes
Re(1) N(1) 2.174(5) ? ? yes
Re(1) N(2) 2.207(5) ? ? yes
Re(1) C(1) 1.902(8) ? ? yes
Re(1) C(2) 1.937(7) ? ? yes
Re(1) C(3) 1.917(8) ? ? yes
Se(1) C(16) 1.959(10) ? ? yes
Se(1) C(17) 1.96(1) ? ? yes
O(1) C(1) 1.157(8) ? ? yes
O(2) C(2) 1.111(7) ? ? yes
O(3) C(3) 1.149(8) ? ? yes
O(4) C(12) 1.385(7) ? ? yes
O(4) C(13) 1.425(7) ? ? yes
O(5) C(14) 1.408(8) ? ? yes
O(5) C(15) 1.428(8) ? ? yes
O(6) C(18) 1.36(1) ? ? yes
O(6) C(19) 1.408(8) ? ? yes
O(7) C(20) 1.424(7) ? ? yes
O(7) C(21) 1.371(7) ? ? yes
N(1) C(4) 1.344(7) ? ? yes
N(1) C(8) 1.358(8) ? ? yes
N(2) C(9) 1.259(7) ? ? yes
N(2) C(10) 1.441(7) ? ? yes
C(4) C(5) 1.369(9) ? ? yes
C(5) C(6) 1.361(9) ? ? yes
C(6) C(7) 1.393(9) ? ? yes
C(7) C(8) 1.373(9) ? ? yes
C(8) C(9) 1.452(9) ? ? yes
C(10) C(11) 1.402(8) ? ? yes
C(10) C(23) 1.365(8) ? ? yes
C(11) C(12) 1.368(8) ? ? yes
C(12) C(21) 1.400(8) ? ? yes
C(13) C(14) 1.498(9) ? ? yes
C(15) C(16) 1.49(1) ? ? yes
C(17) C(18) 1.16(2) ? ? yes
C(19) C(20) 1.504(9) ? ? yes
C(21) C(22) 1.384(9) ? ? yes
C(22) C(23) 1.378(9) ? ? yes
